data_4319269
loop_
_publ_author_name
'Gregory S. Hair'
'Richard A. Jones'
'Alan H. Cowley'
'Vincent Lynch'

_publ_section_title
;
 Group 4 Zwitterionic Metallocenes Based upon the Bridged
 Amido-Cyclopentadienyl Ligand and Coordinated Dienes
;
_journal_name_full 'Inorganic Chemistry'
_journal_page_first 1014
_journal_page_last 1019
_journal_paper_doi 10.1021/ic000293x
_journal_volume 40
_journal_year 2001
_chemical_formula_sum 'C43 H44 B F15 N Si Ti'
_chemical_formula_weight 946.59
_chemical_name_systematic
; 
 ? 
;
_space_group_IT_number 2
_symmetry_cell_setting triclinic
_symmetry_space_group_name_Hall '-P 1'
_symmetry_space_group_name_H-M 'P -1'
_atom_sites_solution_hydrogens geom
_atom_sites_solution_primary direct
_atom_sites_solution_secondary difmap
_audit_creation_method SHELXL
_cell_angle_alpha 80.3720(15)
_cell_angle_beta 86.946(2)
_cell_angle_gamma 75.287(2)
_cell_formula_units_Z 2
_cell_length_a 10.4510(3)
_cell_length_b 12.9950(3)
_cell_length_c 16.9210(5)
_cell_measurement_temperature 153(2)
_cell_measurement_theta_max 55
_cell_volume 2191.25(11)
_computing_structure_refinement 'SHELXL-93 (Sheldrick, 1993)'
_computing_structure_solution 'SHELXS-86 (Sheldrick, 1990)'
_diffrn_ambient_temperature 153(2)
_diffrn_measurement_device 'Nonius Kappa CCD'
_diffrn_radiation_monochromator graphite
_diffrn_radiation_source 'normal-focus sealed tube'
_diffrn_radiation_type MoK\a
_diffrn_radiation_wavelength 0.71073
_diffrn_reflns_av_R_equivalents 0.0396
_diffrn_reflns_av_sigmaI/netI 0.0357
_diffrn_reflns_limit_h_max 13
_diffrn_reflns_limit_h_min -13
_diffrn_reflns_limit_k_max 16
_diffrn_reflns_limit_k_min -16
_diffrn_reflns_limit_l_max 21
_diffrn_reflns_limit_l_min -21
_diffrn_reflns_number 40804
_diffrn_reflns_theta_max 27.51
_diffrn_reflns_theta_min 3.05
_exptl_absorpt_coefficient_mu 0.319
_exptl_absorpt_correction_T_max .946
_exptl_absorpt_correction_T_min .907
_exptl_absorpt_correction_type numerical
_exptl_crystal_colour yellow
_exptl_crystal_density_diffrn 1.435
_exptl_crystal_description prism
_exptl_crystal_F_000 970
_exptl_crystal_size_max .3
_exptl_crystal_size_mid .2
_exptl_crystal_size_min .2
_refine_diff_density_max 0.745
_refine_diff_density_min -0.374
_refine_diff_density_rms 0.079
_refine_ls_extinction_coef 0.0066(12)
_refine_ls_extinction_expression Fc^*^=kFc[1+0.001xFc^2^\l^3^/sin(2\q)]^-1/4^
_refine_ls_extinction_method SHELXL
_refine_ls_goodness_of_fit_all 1.163
_refine_ls_goodness_of_fit_obs 1.240
_refine_ls_matrix_type full
_refine_ls_number_parameters 530
_refine_ls_number_reflns 9972
_refine_ls_number_restraints 0
_refine_ls_restrained_S_all 1.163
_refine_ls_restrained_S_obs 1.240
_refine_ls_R_factor_all 0.0881
_refine_ls_R_factor_obs 0.0729
_refine_ls_shift/esd_max 0.024
_refine_ls_shift/esd_mean 0.002
_refine_ls_structure_factor_coef Fsqd
_refine_ls_weighting_details 'w=1/[\s^2^(Fo^2^)+(0.0578P)^2^+3.5665P] where P=(Fo^2^+2Fc^2^)/3'
_refine_ls_weighting_scheme calc
_refine_ls_wR_factor_all 0.1861
_refine_ls_wR_factor_obs 0.1788
_reflns_number_observed 8155
_reflns_number_total 9972
_reflns_observed_criterion >2sigma(I)
_cod_data_source_file ic000293x_4.cif
_cod_data_source_block 4
_cod_depositor_comments
;
The following automatic conversions were performed:

'_symmetry_cell_setting' value 'Triclinic' changed to 'triclinic'
according to the built-in table from CIF Core dictionary named
'cif_core.dic' version 2.4.1 from 2010-06-29.

Automatic conversion script
Id: cif_fix_values 1646 2011-03-28 12:23:43Z adriana 

The following automatic conversions were performed:

'_refine_ls_weighting_scheme' value 'calc
w=1/[\s^2^(Fo^2^)+(0.0578P)^2^+3.5665P] where P=(Fo^2^+2Fc^2^)/3' was
changed to 'calc'. New tag '_refine_ls_weighting_details' was
created. The value of the new tag was set to
'w=1/[\s^2^(Fo^2^)+(0.0578P)^2^+3.5665P] where P=(Fo^2^+2Fc^2^)/3'.

Automatic conversion script
Id: cif_fix_values 3143 2015-03-26 13:38:13Z robertas 
;
_cod_original_cell_volume 2191.25(10)
_cod_database_code 4319269

loop_
_symmetry_equiv_pos_as_xyz
'x, y, z'
'-x, -y, -z'

loop_
_atom_site_aniso_label
_atom_site_aniso_U_11
_atom_site_aniso_U_22
_atom_site_aniso_U_33
_atom_site_aniso_U_23
_atom_site_aniso_U_13
_atom_site_aniso_U_12
Ti1 0.0370(3) 0.0258(3) 0.0330(3) -0.0024(2) -0.0034(2) -0.0084(2)
F7 0.0500(12) 0.0622(14) 0.0474(12) 0.0027(10) -0.0137(10) -0.0213(11)
F8 0.087(2) 0.081(2) 0.0446(13) -0.0031(12) -0.0204(12) -0.0307(15)
F9 0.107(2) 0.098(2) 0.0389(13) -0.0092(13) 0.0120(14) -0.030(2)
F10 0.065(2) 0.107(2) 0.064(2) -0.014(2) 0.0206(13) -0.021(2)
F11 0.0411(12) 0.074(2) 0.0519(13) -0.0019(11) -0.0025(10) -0.0103(11)
F13 0.0639(15) 0.0389(11) 0.0617(14) 0.0119(10) -0.0069(11) -0.0048(10)
F14 0.068(2) 0.0341(11) 0.096(2) 0.0027(12) -0.0210(14) 0.0047(11)
F15 0.0451(13) 0.0475(13) 0.119(2) -0.0323(14) 0.0031(13) -0.0021(10)
F16 0.076(2) 0.0586(15) 0.079(2) -0.0229(13) 0.0280(14) -0.0113(13)
F17 0.0638(14) 0.0423(11) 0.0400(11) -0.0029(9) 0.0003(10) -0.0076(10)
F19 0.0687(15) 0.0473(12) 0.0495(12) 0.0135(10) -0.0230(11) -0.0264(11)
F20 0.092(2) 0.074(2) 0.064(2) 0.0089(13) -0.0454(15) -0.0253(15)
F21 0.081(2) 0.080(2) 0.101(2) -0.022(2) -0.044(2) -0.031(2)
F22 0.088(2) 0.0542(15) 0.106(2) -0.0085(14) -0.024(2) -0.0418(14)
F23 0.0661(14) 0.0336(10) 0.0655(14) 0.0058(10) -0.0135(11) -0.0191(10)
Si2 0.0368(5) 0.0399(5) 0.0406(5) -0.0067(4) -0.0010(4) -0.0135(4)
N1 0.0370(14) 0.0333(14) 0.044(2) -0.0053(12) -0.0093(12) -0.0103(11)
C1 0.064(3) 0.047(2) 0.039(2) -0.008(2) 0.004(2) -0.007(2)
C2 0.065(3) 0.037(2) 0.045(2) 0.000(2) 0.011(2) -0.012(2)
C3 0.043(2) 0.030(2) 0.046(2) 0.0046(14) 0.007(2) -0.0085(14)
C4 0.033(2) 0.0299(15) 0.033(2) -0.0005(12) -0.0051(13) -0.0060(12)
B5 0.035(2) 0.029(2) 0.034(2) 0.0006(13) -0.0063(14) -0.0099(14)
C6 0.047(2) 0.0280(15) 0.035(2) 0.0044(12) -0.0087(14) -0.0111(13)
C7 0.046(2) 0.037(2) 0.044(2) 0.0023(14) -0.008(2) -0.0140(15)
C8 0.066(3) 0.046(2) 0.038(2) 0.003(2) -0.014(2) -0.020(2)
C9 0.072(3) 0.058(2) 0.039(2) -0.004(2) 0.003(2) -0.018(2)
C10 0.053(2) 0.054(2) 0.052(2) -0.003(2) 0.009(2) -0.014(2)
C11 0.045(2) 0.041(2) 0.042(2) 0.0008(14) -0.0035(15) -0.0110(15)
C12 0.037(2) 0.0288(15) 0.044(2) -0.0033(13) -0.0084(14) -0.0093(13)
C13 0.043(2) 0.033(2) 0.054(2) -0.0031(15) -0.008(2) -0.0097(14)
C14 0.046(2) 0.032(2) 0.071(3) -0.005(2) -0.015(2) -0.0057(15)
C15 0.037(2) 0.035(2) 0.089(3) -0.022(2) -0.009(2) -0.0051(15)
C16 0.050(2) 0.043(2) 0.064(2) -0.019(2) 0.007(2) -0.015(2)
C17 0.043(2) 0.029(2) 0.049(2) -0.0070(14) -0.008(2) -0.0068(14)
C18 0.038(2) 0.030(2) 0.041(2) -0.0037(13) -0.0056(14) -0.0086(13)
C19 0.045(2) 0.038(2) 0.046(2) -0.0013(15) -0.009(2) -0.0148(15)
C20 0.059(2) 0.047(2) 0.048(2) -0.001(2) -0.021(2) -0.012(2)
C21 0.052(2) 0.056(2) 0.066(3) -0.017(2) -0.020(2) -0.018(2)
C22 0.055(2) 0.040(2) 0.071(3) -0.014(2) -0.007(2) -0.020(2)
C23 0.044(2) 0.030(2) 0.052(2) -0.0030(14) -0.008(2) -0.0094(14)
C24 0.038(2) 0.0287(15) 0.037(2) 0.0007(12) -0.0044(13) -0.0111(13)
C25 0.049(2) 0.0251(15) 0.045(2) -0.0006(13) -0.001(2) -0.0070(14)
C26 0.042(2) 0.028(2) 0.053(2) 0.0076(14) 0.004(2) -0.0013(14)
C27 0.038(2) 0.033(2) 0.056(2) 0.0114(15) -0.011(2) -0.0086(14)
C28 0.044(2) 0.030(2) 0.038(2) 0.0044(13) -0.0102(14) -0.0093(13)
C29 0.038(2) 0.035(2) 0.061(2) -0.006(2) -0.014(2) -0.0052(14)
C33 0.054(2) 0.091(3) 0.053(2) -0.021(2) 0.011(2) -0.009(2)
C34 0.053(2) 0.052(2) 0.078(3) -0.007(2) -0.004(2) -0.027(2)
C35 0.078(3) 0.036(2) 0.056(2) -0.015(2) 0.005(2) -0.018(2)
C36 0.057(3) 0.038(2) 0.093(3) 0.003(2) 0.023(2) 0.007(2)
C37 0.039(2) 0.056(2) 0.085(3) 0.023(2) -0.024(2) -0.014(2)
C38 0.071(3) 0.053(2) 0.035(2) -0.003(2) -0.013(2) -0.024(2)
C40 0.039(2) 0.058(2) 0.093(3) -0.004(2) -0.012(2) -0.011(2)
C41 0.050(2) 0.063(3) 0.071(3) 0.001(2) -0.020(2) -0.009(2)
C42 0.043(2) 0.043(2) 0.122(4) -0.027(2) -0.006(2) 0.002(2)

loop_
_atom_site_label
_atom_site_type_symbol
_atom_site_fract_x
_atom_site_fract_y
_atom_site_fract_z
_atom_site_U_iso_or_equiv
_atom_site_thermal_displace_type
_atom_site_occupancy
_atom_site_calc_flag
_atom_site_refinement_flags
_atom_site_disorder_group
Ti1 Ti 0.37533(6) 0.59301(4) 0.24498(3) 0.0320(2) Uani 1 d . .
F7 F 0.4809(2) 0.2695(2) 0.42059(13) 0.0527(5) Uani 1 d . .
F8 F 0.4156(3) 0.2745(2) 0.57430(14) 0.0691(7) Uani 1 d . .
F9 F 0.1606(3) 0.2926(3) 0.62510(15) 0.0810(8) Uani 1 d . .
F10 F -0.0292(3) 0.3099(3) 0.5166(2) 0.0795(8) Uani 1 d . .
F11 F 0.0313(2) 0.3050(2) 0.36396(14) 0.0572(6) Uani 1 d . .
F13 F 0.4425(2) 0.0759(2) 0.38850(14) 0.0584(6) Uani 1 d . .
F14 F 0.6558(3) -0.0635(2) 0.3457(2) 0.0700(7) Uani 1 d . .
F15 F 0.7766(2) -0.0249(2) 0.2019(2) 0.0700(7) Uani 1 d . .
F16 F 0.6680(3) 0.1571(2) 0.0966(2) 0.0719(7) Uani 1 d . .
F17 F 0.4569(2) 0.3000(2) 0.13776(12) 0.0502(5) Uani 1 d . .
F19 F 0.1853(2) 0.4381(2) 0.13360(13) 0.0547(6) Uani 1 d . .
F20 F -0.0003(3) 0.4049(2) 0.0483(2) 0.0763(8) Uani 1 d . .
F21 F -0.0992(3) 0.2291(2) 0.0914(2) 0.0830(9) Uani 1 d . .
F22 F -0.0027(3) 0.0840(2) 0.2228(2) 0.0781(8) Uani 1 d . .
F23 F 0.1885(2) 0.1135(2) 0.30900(14) 0.0550(6) Uani 1 d . .
Si2 Si 0.58382(9) 0.66828(8) 0.15709(6) 0.0383(2) Uani 1 d . .
N1 N 0.5678(3) 0.5632(2) 0.2344(2) 0.0376(6) Uani 1 d . .
C1 C 0.3379(5) 0.5866(3) 0.3769(2) 0.0516(9) Uani 1 d . .
C2 C 0.2254(4) 0.5666(3) 0.3506(2) 0.0503(9) Uani 1 d . .
C3 C 0.2240(4) 0.4992(3) 0.2977(2) 0.0414(8) Uani 1 d . .
C4 C 0.3379(3) 0.4162(2) 0.2715(2) 0.0325(6) Uani 1 d . .
B5 B 0.3077(4) 0.2919(3) 0.2874(2) 0.0330(7) Uani 1 d . .
C6 C 0.2621(3) 0.2811(2) 0.3832(2) 0.0371(7) Uani 1 d . .
C7 C 0.3520(4) 0.2762(3) 0.4417(2) 0.0424(8) Uani 1 d . .
C8 C 0.3214(4) 0.2792(3) 0.5222(2) 0.0496(9) Uani 1 d . .
C9 C 0.1922(5) 0.2891(4) 0.5475(2) 0.0565(10) Uani 1 d . .
C10 C 0.0985(4) 0.2970(3) 0.4931(3) 0.0540(10) Uani 1 d . .
C11 C 0.1334(4) 0.2935(3) 0.4129(2) 0.0431(8) Uani 1 d . .
C12 C 0.4410(3) 0.1999(2) 0.2673(2) 0.0365(7) Uani 1 d . .
C13 C 0.4961(4) 0.1025(3) 0.3165(2) 0.0436(8) Uani 1 d . .
C14 C 0.6069(4) 0.0276(3) 0.2955(3) 0.0502(9) Uani 1 d . .
C15 C 0.6673(4) 0.0462(3) 0.2227(3) 0.0527(10) Uani 1 d . .
C16 C 0.6144(4) 0.1385(3) 0.1701(3) 0.0505(9) Uani 1 d . .
C17 C 0.5042(3) 0.2113(3) 0.1937(2) 0.0406(8) Uani 1 d . .
C18 C 0.1939(3) 0.2797(3) 0.2284(2) 0.0364(7) Uani 1 d . .
C19 C 0.1427(4) 0.3476(3) 0.1598(2) 0.0424(8) Uani 1 d . .
C20 C 0.0466(4) 0.3322(3) 0.1139(2) 0.0518(9) Uani 1 d . .
C21 C -0.0035(4) 0.2441(3) 0.1349(3) 0.0559(10) Uani 1 d . .
C22 C 0.0453(4) 0.1715(3) 0.2011(3) 0.0534(10) Uani 1 d . .
C23 C 0.1423(4) 0.1895(3) 0.2450(2) 0.0423(8) Uani 1 d . .
C24 C 0.4021(3) 0.7270(2) 0.1517(2) 0.0347(7) Uani 1 d . .
C25 C 0.3306(4) 0.7804(3) 0.2143(2) 0.0409(8) Uani 1 d . .
C26 C 0.1998(4) 0.7647(3) 0.2175(2) 0.0443(8) Uani 1 d . .
C27 C 0.1902(3) 0.7028(3) 0.1576(2) 0.0440(8) Uani 1 d . .
C28 C 0.3121(3) 0.6789(3) 0.1176(2) 0.0383(7) Uani 1 d . .
C29 C 0.6869(4) 0.4779(3) 0.2682(2) 0.0451(8) Uani 1 d . .
C33 C 0.6579(5) 0.6263(4) 0.0615(3) 0.0671(12) Uani 1 d . .
H33A H 0.7261(5) 0.6625(4) 0.0435(3) 0.101 Uiso 1 d R .
H33B H 0.6952(5) 0.5498(4) 0.0702(3) 0.101 Uiso 1 d R .
H33C H 0.5905(5) 0.6444(4) 0.0215(3) 0.101 Uiso 1 d R .
C34 C 0.6722(4) 0.7678(3) 0.1818(3) 0.0585(11) Uani 1 d . .
H34A H 0.7374(4) 0.7774(3) 0.1409(3) 0.088 Uiso 1 d R .
H34B H 0.6104(4) 0.8358(3) 0.1847(3) 0.088 Uiso 1 d R .
H34C H 0.7150(4) 0.7404(3) 0.2325(3) 0.088 Uiso 1 d R .
C35 C 0.3771(5) 0.8463(3) 0.2665(3) 0.0552(10) Uani 1 d . .
H35A H 0.3495(5) 0.9213(3) 0.2441(3) 0.083 Uiso 1 d R .
H35B H 0.3393(5) 0.8345(3) 0.3192(3) 0.083 Uiso 1 d R .
H35C H 0.4719(5) 0.8246(3) 0.2698(3) 0.083 Uiso 1 d R .
C36 C 0.0878(4) 0.8158(3) 0.2689(3) 0.0684(13) Uani 1 d . .
H36A H 0.0376(4) 0.8829(3) 0.2404(3) 0.103 Uiso 1 d R .
H36B H 0.0314(4) 0.7675(3) 0.2831(3) 0.103 Uiso 1 d R .
H36C H 0.1230(4) 0.8284(3) 0.3166(3) 0.103 Uiso 1 d R .
C37 C 0.0605(4) 0.6804(4) 0.1361(3) 0.0629(12) Uani 1 d . .
C38 C 0.3425(4) 0.6152(3) 0.0488(2) 0.0514(9) Uani 1 d . .
H38A H 0.4061(4) 0.5481(3) 0.0649(2) 0.077 Uiso 1 d R .
H38B H 0.3758(4) 0.6562(3) 0.0036(2) 0.077 Uiso 1 d R .
H38C H 0.2619(4) 0.6019(3) 0.0333(2) 0.077 Uiso 1 d R .
C40 C 0.8127(4) 0.5153(4) 0.2498(3) 0.0640(12) Uani 1 d . .
H40A H 0.8232(4) 0.5319(4) 0.1928(3) 0.096 Uiso 1 d R .
H40B H 0.8053(4) 0.5786(4) 0.2736(3) 0.096 Uiso 1 d R .
H40C H 0.8876(4) 0.4600(4) 0.2717(3) 0.096 Uiso 1 d R .
C41 C 0.6736(4) 0.4509(4) 0.3600(3) 0.0629(11) Uani 1 d . .
H41A H 0.5952(4) 0.4256(4) 0.3731(3) 0.094 Uiso 1 d R .
H41B H 0.7495(4) 0.3961(4) 0.3811(3) 0.094 Uiso 1 d R .
H41C H 0.6673(4) 0.5147(4) 0.3830(3) 0.094 Uiso 1 d R .
C42 C 0.6961(4) 0.3768(3) 0.2330(4) 0.0699(14) Uani 1 d . .
H42A H 0.6158(4) 0.3542(3) 0.2455(4) 0.105 Uiso 1 d R .
H42B H 0.7066(4) 0.3922(3) 0.1759(4) 0.105 Uiso 1 d R .
H42C H 0.7699(4) 0.3204(3) 0.2549(4) 0.105 Uiso 1 d R .
H1A H 0.4288(26) 0.5466(20) 0.3793(15) 0.003(5) Uiso 1 d . .
H1B H 0.3115(48) 0.6492(40) 0.4093(29) 0.072(14) Uiso 1 d . .
H2 H 0.1390(47) 0.6244(38) 0.3634(28) 0.067(13) Uiso 1 d . .
H3 H 0.1155(31) 0.5112(24) 0.2897(18) 0.022(7) Uiso 1 d . .
H4A H 0.4149(37) 0.4119(29) 0.3002(22) 0.038(9) Uiso 1 d . .
H4B H 0.3618(36) 0.4364(29) 0.2092(23) 0.042(10) Uiso 1 d . .

loop_
_atom_type_symbol
_atom_type_description
_atom_type_scat_dispersion_real
_atom_type_scat_dispersion_imag
_atom_type_scat_source
C C 0.0033 0.0016 'International Tables Vol C Tables 4.2.6.8 and 6.1.1.4'
H H 0.0000 0.0000 'International Tables Vol C Tables 4.2.6.8 and 6.1.1.4'
B B 0.0013 0.0007 'International Tables Vol C Tables 4.2.6.8 and 6.1.1.4'
N N 0.0061 0.0033 'International Tables Vol C Tables 4.2.6.8 and 6.1.1.4'
Si Si 0.0817 0.0704 'International Tables Vol C Tables 4.2.6.8 and 6.1.1.4'
Ti Ti 0.2776 0.4457 'International Tables Vol C Tables 4.2.6.8 and 6.1.1.4'
F F 0.0171 0.0103 'International Tables Vol C Tables 4.2.6.8 and 6.1.1.4'

loop_
_geom_angle_atom_site_label_1
_geom_angle_atom_site_label_2
_geom_angle_atom_site_label_3
_geom_angle
_geom_angle_site_symmetry_1
_geom_angle_site_symmetry_3
_geom_angle_publ_flag
N1 Ti1 C24 77.79(12) . . ?
N1 Ti1 C1 104.03(15) . . ?
C24 Ti1 C1 130.63(14) . . ?
N1 Ti1 C3 136.52(12) . . ?
C24 Ti1 C3 142.79(12) . . ?
C1 Ti1 C3 64.7(2) . . ?
N1 Ti1 C28 100.99(12) . . ?
C24 Ti1 C28 37.26(12) . . ?
C1 Ti1 C28 147.19(15) . . ?
C3 Ti1 C28 109.11(13) . . ?
N1 Ti1 C25 97.44(12) . . ?
C24 Ti1 C25 36.71(12) . . ?
C1 Ti1 C25 95.93(14) . . ?
C3 Ti1 C25 124.59(13) . . ?
C28 Ti1 C25 59.79(12) . . ?
N1 Ti1 C2 135.17(14) . . ?
C24 Ti1 C2 137.04(13) . . ?
C1 Ti1 C2 34.8(2) . . ?
C3 Ti1 C2 33.90(14) . . ?
C28 Ti1 C2 123.77(14) . . ?
C25 Ti1 C2 102.66(13) . . ?
N1 Ti1 C4 102.63(11) . . ?
C24 Ti1 C4 145.86(12) . . ?
C1 Ti1 C4 82.91(14) . . ?
C3 Ti1 C4 37.10(11) . . ?
C28 Ti1 C4 111.91(12) . . ?
C25 Ti1 C4 159.59(12) . . ?
C2 Ti1 C4 65.18(12) . . ?
N1 Ti1 C27 133.63(12) . . ?
C24 Ti1 C27 58.62(12) . . ?
C1 Ti1 C27 115.7(2) . . ?
C3 Ti1 C27 84.21(12) . . ?
C28 Ti1 C27 33.72(13) . . ?
C25 Ti1 C27 57.09(12) . . ?
C2 Ti1 C27 90.47(14) . . ?
C4 Ti1 C27 105.00(11) . . ?
N1 Ti1 C26 131.34(12) . . ?
C24 Ti1 C26 58.57(12) . . ?
C1 Ti1 C26 90.58(14) . . ?
C3 Ti1 C26 91.81(12) . . ?
C28 Ti1 C26 56.78(13) . . ?
C25 Ti1 C26 34.25(12) . . ?
C2 Ti1 C26 79.12(13) . . ?
C4 Ti1 C26 125.36(12) . . ?
C27 Ti1 C26 33.06(13) . . ?
N1 Ti1 Si2 37.26(8) . . ?
C24 Ti1 Si2 40.57(9) . . ?
C1 Ti1 Si2 125.59(12) . . ?
C3 Ti1 Si2 166.10(10) . . ?
C28 Ti1 Si2 67.83(9) . . ?
C25 Ti1 Si2 66.55(9) . . ?
C2 Ti1 Si2 159.00(11) . . ?
C4 Ti1 Si2 130.13(8) . . ?
C27 Ti1 Si2 97.52(9) . . ?
C26 Ti1 Si2 97.13(8) . . ?
N1 Ti1 H4B 94.9(9) . . ?
C24 Ti1 H4B 119.7(10) . . ?
C1 Ti1 H4B 109.4(10) . . ?
C3 Ti1 H4B 56.1(10) . . ?
C28 Ti1 H4B 89.0(10) . . ?
C25 Ti1 H4B 148.1(10) . . ?
C2 Ti1 H4B 88.7(10) . . ?
C4 Ti1 H4B 26.5(10) . . ?
C27 Ti1 H4B 93.6(9) . . ?
C26 Ti1 H4B 123.8(9) . . ?
Si2 Ti1 H4B 110.0(10) . . ?
N1 Si2 C24 92.84(14) . . ?
N1 Si2 C33 115.8(2) . . ?
C24 Si2 C33 113.2(2) . . ?
N1 Si2 C34 117.0(2) . . ?
C24 Si2 C34 111.2(2) . . ?
C33 Si2 C34 106.4(2) . . ?
N1 Si2 Ti1 42.25(9) . . ?
C24 Si2 Ti1 50.64(10) . . ?
C33 Si2 Ti1 125.3(2) . . ?
C34 Si2 Ti1 128.3(2) . . ?
C29 N1 Si2 121.4(2) . . ?
C29 N1 Ti1 138.0(2) . . ?
Si2 N1 Ti1 100.49(13) . . ?
C2 C1 Ti1 77.2(2) . . ?
C2 C1 H1A 132.6(15) . . ?
Ti1 C1 H1A 82.3(15) . . ?
C2 C1 H1B 109.3(27) . . ?
Ti1 C1 H1B 128.8(27) . . ?
H1A C1 H1B 116.8(31) . . ?
C3 C2 C1 124.8(4) . . ?
C3 C2 Ti1 70.6(2) . . ?
C1 C2 Ti1 68.0(2) . . ?
C3 C2 H2 121.3(26) . . ?
C1 C2 H2 112.0(25) . . ?
Ti1 C2 H2 125.2(25) . . ?
C2 C3 C4 127.6(4) . . ?
C2 C3 Ti1 75.5(2) . . ?
C4 C3 Ti1 75.1(2) . . ?
C2 C3 H3 101.6(16) . . ?
C4 C3 H3 129.8(16) . . ?
Ti1 C3 H3 134.0(16) . . ?
C3 C4 B5 111.8(3) . . ?
C3 C4 Ti1 67.8(2) . . ?
B5 C4 Ti1 178.0(2) . . ?
C3 C4 H4A 110.5(22) . . ?
B5 C4 H4A 107.6(22) . . ?
Ti1 C4 H4A 74.3(22) . . ?
C3 C4 H4B 111.6(20) . . ?
B5 C4 H4B 108.9(20) . . ?
Ti1 C4 H4B 69.7(20) . . ?
H4A C4 H4B 106.2(29) . . ?
C18 B5 C12 104.2(3) . . ?
C18 B5 C6 113.0(3) . . ?
C12 B5 C6 114.6(3) . . ?
C18 B5 C4 113.7(2) . . ?
C12 B5 C4 110.6(3) . . ?
C6 B5 C4 101.1(2) . . ?
C7 C6 C11 112.7(3) . . ?
C7 C6 B5 120.2(3) . . ?
C11 C6 B5 126.3(3) . . ?
F7 C7 C6 119.2(3) . . ?
F7 C7 C8 115.8(3) . . ?
C6 C7 C8 125.1(4) . . ?
F8 C8 C9 120.4(4) . . ?
F8 C8 C7 120.6(4) . . ?
C9 C8 C7 118.9(4) . . ?
F9 C9 C10 121.1(4) . . ?
F9 C9 C8 119.8(4) . . ?
C10 C9 C8 119.1(4) . . ?
F10 C10 C9 119.8(4) . . ?
F10 C10 C11 120.1(4) . . ?
C9 C10 C11 120.1(4) . . ?
F11 C11 C10 114.8(3) . . ?
F11 C11 C6 121.1(3) . . ?
C10 C11 C6 124.1(3) . . ?
C17 C12 C13 113.1(3) . . ?
C17 C12 B5 120.5(3) . . ?
C13 C12 B5 126.3(3) . . ?
F13 C13 C14 115.5(3) . . ?
F13 C13 C12 120.9(3) . . ?
C14 C13 C12 123.6(4) . . ?
F14 C14 C15 119.3(4) . . ?
F14 C14 C13 120.7(4) . . ?
C15 C14 C13 120.0(3) . . ?
F15 C15 C14 120.8(4) . . ?
F15 C15 C16 120.0(4) . . ?
C14 C15 C16 119.2(3) . . ?
F16 C16 C15 120.8(4) . . ?
F16 C16 C17 120.5(4) . . ?
C15 C16 C17 118.8(4) . . ?
F17 C17 C12 119.6(3) . . ?
F17 C17 C16 115.2(3) . . ?
C12 C17 C16 125.2(3) . . ?
C19 C18 C23 112.7(3) . . ?
C19 C18 B5 128.0(3) . . ?
C23 C18 B5 119.3(3) . . ?
F19 C19 C20 115.1(3) . . ?
F19 C19 C18 120.3(3) . . ?
C20 C19 C18 124.6(3) . . ?
F20 C20 C21 119.6(3) . . ?
F20 C20 C19 120.5(4) . . ?
C21 C20 C19 120.0(4) . . ?
F21 C21 C20 120.6(4) . . ?
F21 C21 C22 120.7(4) . . ?
C20 C21 C22 118.7(3) . . ?
F22 C22 C21 119.6(4) . . ?
F22 C22 C23 121.0(4) . . ?
C21 C22 C23 119.4(4) . . ?
F23 C23 C22 116.5(3) . . ?
F23 C23 C18 118.8(3) . . ?
C22 C23 C18 124.6(3) . . ?
C25 C24 C28 106.7(3) . . ?
C25 C24 Si2 121.5(2) . . ?
C28 C24 Si2 123.5(2) . . ?
C25 C24 Ti1 76.3(2) . . ?
C28 C24 Ti1 74.8(2) . . ?
Si2 C24 Ti1 88.79(13) . . ?
C26 C25 C24 107.8(3) . . ?
C26 C25 C35 123.9(3) . . ?
C24 C25 C35 128.3(3) . . ?
C26 C25 Ti1 79.1(2) . . ?
C24 C25 Ti1 67.0(2) . . ?
C35 C25 Ti1 121.8(2) . . ?
C27 C26 C25 108.1(3) . . ?
C27 C26 C36 125.9(4) . . ?
C25 C26 C36 125.7(4) . . ?
C27 C26 Ti1 73.0(2) . . ?
C25 C26 Ti1 66.6(2) . . ?
C36 C26 Ti1 131.2(3) . . ?
C28 C27 C26 108.7(3) . . ?
C28 C27 C37 127.4(4) . . ?
C26 C27 C37 123.5(4) . . ?
C28 C27 Ti1 66.1(2) . . ?
C26 C27 Ti1 74.0(2) . . ?
C37 C27 Ti1 131.7(2) . . ?
C27 C28 C24 108.7(3) . . ?
C27 C28 C38 125.3(3) . . ?
C24 C28 C38 126.1(3) . . ?
C27 C28 Ti1 80.2(2) . . ?
C24 C28 Ti1 67.9(2) . . ?
C38 C28 Ti1 119.0(2) . . ?
N1 C29 C42 109.0(3) . . ?
N1 C29 C40 111.2(3) . . ?
C42 C29 C40 109.8(4) . . ?
N1 C29 C41 110.5(3) . . ?
C42 C29 C41 108.4(4) . . ?
C40 C29 C41 107.9(3) . . ?
Si2 C33 H33A 109.9(2) . . ?
Si2 C33 H33B 109.1(2) . . ?
H33A C33 H33B 109.5 . . ?
Si2 C33 H33C 109.4(2) . . ?
H33A C33 H33C 109.5 . . ?
H33B C33 H33C 109.5 . . ?
Si2 C34 H34A 109.24(15) . . ?
Si2 C34 H34B 110.18(14) . . ?
H34A C34 H34B 109.5 . . ?
Si2 C34 H34C 109.01(14) . . ?
H34A C34 H34C 109.5 . . ?
H34B C34 H34C 109.5 . . ?
C25 C35 H35A 109.5(2) . . ?
C25 C35 H35B 108.9(2) . . ?
H35A C35 H35B 109.7 . . ?
C25 C35 H35C 109.6(2) . . ?
H35A C35 H35C 109.7 . . ?
H35B C35 H35C 109.5 . . ?
C26 C36 H36A 110.5(2) . . ?
C26 C36 H36B 108.7(2) . . ?
H36A C36 H36B 109.5 . . ?
C26 C36 H36C 109.2(3) . . ?
H36A C36 H36C 109.5 . . ?
H36B C36 H36C 109.5 . . ?
C28 C38 H38A 110.2(2) . . ?
C28 C38 H38B 110.0(2) . . ?
H38A C38 H38B 110.0 . . ?
C28 C38 H38C 108.6(2) . . ?
H38A C38 H38C 110.0 . . ?
H38B C38 H38C 108.0 . . ?
C29 C40 H40A 109.2(2) . . ?
C29 C40 H40B 108.4(2) . . ?
H40A C40 H40B 109.8 . . ?
C29 C40 H40C 110.2(2) . . ?
H40A C40 H40C 109.8 . . ?
H40B C40 H40C 109.5 . . ?
C29 C41 H41A 109.4(2) . . ?
C29 C41 H41B 110.0(2) . . ?
H41A C41 H41B 109.5 . . ?
C29 C41 H41C 109.1(2) . . ?
H41A C41 H41C 109.5 . . ?
H41B C41 H41C 109.5 . . ?
C29 C42 H42A 108.6(2) . . ?
C29 C42 H42B 109.2(3) . . ?
H42A C42 H42B 109.5 . . ?
C29 C42 H42C 110.6(2) . . ?
H42A C42 H42C 109.5 . . ?
H42B C42 H42C 109.5 . . ?

loop_
_geom_bond_atom_site_label_1
_geom_bond_atom_site_label_2
_geom_bond_distance
_geom_bond_site_symmetry_2
_geom_bond_publ_flag
Ti1 N1 1.954(3) . ?
Ti1 C24 2.210(3) . ?
Ti1 C1 2.237(4) . ?
Ti1 C3 2.292(3) . ?
Ti1 C28 2.302(3) . ?
Ti1 C25 2.333(3) . ?
Ti1 C2 2.353(4) . ?
Ti1 C4 2.393(3) . ?
Ti1 C27 2.482(3) . ?
Ti1 C26 2.495(3) . ?
Ti1 Si2 2.8578(11) . ?
Ti1 H4B 2.26(4) . ?
F7 C7 1.359(4) . ?
F8 C8 1.339(4) . ?
F9 C9 1.342(5) . ?
F10 C10 1.349(5) . ?
F11 C11 1.349(4) . ?
F13 C13 1.343(4) . ?
F14 C14 1.336(4) . ?
F15 C15 1.346(4) . ?
F16 C16 1.346(5) . ?
F17 C17 1.366(4) . ?
F19 C19 1.360(4) . ?
F20 C20 1.355(4) . ?
F21 C21 1.344(4) . ?
F22 C22 1.345(4) . ?
F23 C23 1.356(4) . ?
Si2 N1 1.760(3) . ?
Si2 C24 1.859(3) . ?
Si2 C33 1.861(4) . ?
Si2 C34 1.879(4) . ?
N1 C29 1.507(4) . ?
C1 C2 1.377(6) . ?
C1 H1A 0.96(3) . ?
C1 H1B 1.03(5) . ?
C2 C3 1.355(5) . ?
C2 H2 1.06(5) . ?
C3 C4 1.493(5) . ?
C3 H3 1.12(3) . ?
C4 B5 1.700(5) . ?
C4 H4A 0.95(4) . ?
C4 H4B 1.07(4) . ?
B5 C18 1.647(5) . ?
B5 C12 1.651(5) . ?
B5 C6 1.659(5) . ?
C6 C7 1.384(5) . ?
C6 C11 1.390(5) . ?
C7 C8 1.387(5) . ?
C8 C9 1.376(6) . ?
C9 C10 1.353(6) . ?
C10 C11 1.391(5) . ?
C12 C17 1.382(5) . ?
C12 C13 1.399(5) . ?
C13 C14 1.383(5) . ?
C14 C15 1.368(6) . ?
C15 C16 1.377(6) . ?
C16 C17 1.379(5) . ?
C18 C19 1.377(5) . ?
C18 C23 1.391(5) . ?
C19 C20 1.374(5) . ?
C20 C21 1.364(6) . ?
C21 C22 1.368(6) . ?
C22 C23 1.376(5) . ?
C24 C25 1.435(5) . ?
C24 C28 1.444(5) . ?
C25 C26 1.430(5) . ?
C25 C35 1.504(5) . ?
C26 C27 1.416(6) . ?
C26 C36 1.502(5) . ?
C27 C28 1.398(5) . ?
C27 C37 1.531(5) . ?
C28 C38 1.513(5) . ?
C29 C42 1.511(6) . ?
C29 C40 1.514(5) . ?
C29 C41 1.541(6) . ?
C33 H33A 0.96 . ?
C33 H33B 0.96 . ?
C33 H33C 0.96 . ?
C34 H34A 0.96 . ?
C34 H34B 0.96 . ?
C34 H34C 0.96 . ?
C35 H35A 0.96 . ?
C35 H35B 0.96 . ?
C35 H35C 0.96 . ?
C36 H36A 0.96 . ?
C36 H36B 0.96 . ?
C36 H36C 0.96 . ?
C38 H38A 0.96 . ?
C38 H38B 0.96 . ?
C38 H38C 0.96 . ?
C40 H40A 0.96 . ?
C40 H40B 0.96 . ?
C40 H40C 0.96 . ?
C41 H41A 0.96 . ?
C41 H41B 0.96 . ?
C41 H41C 0.96 . ?
C42 H42A 0.96 . ?
C42 H42B 0.96 . ?
C42 H42C 0.96 . ?
